data_2221489
loop_
_publ_author_name
'Ji, Ming-Hua'
'Xia, Min'
'Zhu, Guo-Nian'
'Zhao, Jin-Hao'

_publ_section_title
;
 3-Mesityl-2-oxo-1-oxaspiro[4.4]non-3-en-4-yl 4-chlorobenzoate
;
_journal_coeditor_code SI2154
_journal_issue 4
_journal_name_full 'Acta Crystallographica Section E'
_journal_page_first o705
_journal_paper_doi 10.1107/S1600536809006503
_journal_volume 65
_journal_year 2009
_chemical_formula_iupac 'C24 H23 Cl O4'
_chemical_formula_moiety 'C24 H23 Cl O4'
_chemical_formula_sum 'C24 H23 Cl O4'
_chemical_formula_weight 410.90
_chemical_name_systematic
;
3-Mesityl-2-oxo-1-oxaspiro[4.4]non-3-en-4-yl 4-chlorobenzoate
;
_space_group_IT_number 14
_symmetry_cell_setting monoclinic
_symmetry_space_group_name_Hall '-P 2ybc'
_symmetry_space_group_name_H-M 'P 1 21/c 1'
_cell_angle_alpha 90.000
_cell_angle_beta 91.5330(10)
_cell_angle_gamma 90.000
_cell_formula_units_Z 4
_cell_length_a 6.4880(2)
_cell_length_b 22.9397(8)
_cell_length_c 14.6305(6)
_cell_measurement_reflns_used 20338
_cell_measurement_temperature 296.0(10)
_cell_measurement_theta_max 27.4
_cell_measurement_theta_min 3.0
_cell_volume 2176.72(14)
_computing_cell_refinement 'PROCESS-AUTO (Rigaku, 1998)'
_computing_data_collection 'PROCESS-AUTO (Rigaku, 1998)'
_computing_data_reduction 'CrystalStructure (Rigaku/MSC, 2004)'
_computing_molecular_graphics 'ORTEP-3 for Windows (Farrugia, 1997)'
_computing_publication_material 'CrystalStructure (Rigaku/MSC, 2004)'
_computing_structure_refinement 'CRYSTALS (Betteridge <i>et al.</i>,  2003)'
_computing_structure_solution 'SIR97 (Altomare <i>et al.</i>,  1993)'
_diffrn_detector_area_resol_mean 10.00
_diffrn_measured_fraction_theta_full 0.989
_diffrn_measured_fraction_theta_max 0.989
_diffrn_measurement_device_type 'Rigaku R-AXIS RAPID'
_diffrn_measurement_method \w
_diffrn_radiation_type 'Mo K\a'
_diffrn_radiation_wavelength 0.71075
_diffrn_reflns_av_R_equivalents 0.030
_diffrn_reflns_limit_h_max 7
_diffrn_reflns_limit_h_min -8
_diffrn_reflns_limit_k_max 29
_diffrn_reflns_limit_k_min -29
_diffrn_reflns_limit_l_max 18
_diffrn_reflns_limit_l_min -18
_diffrn_reflns_number 33470
_diffrn_reflns_theta_full 27.45
_diffrn_reflns_theta_max 27.45
_exptl_absorpt_coefficient_mu 0.202
_exptl_absorpt_correction_T_max 0.934
_exptl_absorpt_correction_T_min 0.867
_exptl_absorpt_correction_type multi-scan
_exptl_absorpt_process_details '(ABSCOR; Higashi, 1995)'
_exptl_crystal_colour colorless
_exptl_crystal_density_diffrn 1.254
_exptl_crystal_density_method 'not measured'
_exptl_crystal_description block
_exptl_crystal_F_000 864.00
_exptl_crystal_size_max 0.62
_exptl_crystal_size_mid 0.48
_exptl_crystal_size_min 0.34
_refine_diff_density_max 0.14
_refine_diff_density_min -0.17
_refine_ls_extinction_coef 70E1(3)
_refine_ls_extinction_method 'Larson (1970), equation 22'
_refine_ls_goodness_of_fit_ref 1.000
_refine_ls_hydrogen_treatment constr
_refine_ls_number_parameters 263
_refine_ls_number_reflns 4926
_refine_ls_R_factor_gt 0.0373
_refine_ls_shift/su_max 0.0000
_refine_ls_structure_factor_coef Fsqd
_refine_ls_weighting_details 'w = 1/[0.0002Fo^2^ + 1.45\s(Fo^2^)]/(4Fo^2^)'
_refine_ls_weighting_scheme calc
_refine_ls_wR_factor_ref 0.0918
_reflns_number_gt 3235
_reflns_number_total 4926
_reflns_threshold_expression F^2^>2\s(F^2^)
_cod_data_source_file si2154.cif
_cod_data_source_block I
_cod_original_sg_symbol_H-M 'P 21/c'
_cod_database_code 2221489
_cod_database_fobs_code 2221489

loop_
_symmetry_equiv_pos_site_id
_symmetry_equiv_pos_as_xyz
1 +X,+Y,+Z
2 -X,1/2+Y,1/2-Z
3 -X,-Y,-Z
4 +X,1/2-Y,1/2+Z

loop_
_atom_site_type_symbol
_atom_site_label
_atom_site_fract_x
_atom_site_fract_y
_atom_site_fract_z
_atom_site_U_iso_or_equiv
_atom_site_adp_type
_atom_site_calc_flag
_atom_site_refinement_flags
_atom_site_occupancy
_atom_site_disorder_assembly
_atom_site_disorder_group
Cl Cl1 0.25024(8) 0.45321(2) -0.01486(4) 0.0960(2) Uani d . 1.00 . .
O O1 0.83337(16) 0.19253(4) 0.49303(8) 0.0589(3) Uani d . 1.00 . .
O O2 0.83728(17) 0.23623(5) 0.62950(8) 0.0671(3) Uani d . 1.00 . .
O O3 0.64511(14) 0.29954(4) 0.33174(6) 0.0563(3) Uani d . 1.00 . .
O O4 0.31480(18) 0.29640(6) 0.37120(10) 0.0822(5) Uani d . 1.00 . .
C C1 0.7983(2) 0.23874(6) 0.54880(12) 0.0531(5) Uani d . 1.00 . .
C C2 0.7122(2) 0.28760(6) 0.49455(12) 0.0493(4) Uani d . 1.00 . .
C C3 0.6530(2) 0.34424(6) 0.53503(11) 0.0517(4) Uani d . 1.00 . .
C C4 0.4814(2) 0.34712(6) 0.59006(12) 0.0617(5) Uani d . 1.00 . .
C C5 0.4308(3) 0.40037(8) 0.62872(12) 0.0815(7) Uani d . 1.00 . .
C C6 0.5482(4) 0.45001(8) 0.61565(16) 0.0906(8) Uani d . 1.00 . .
C C7 0.7148(3) 0.44552(8) 0.56064(17) 0.0903(7) Uani d . 1.00 . .
C C8 0.7716(2) 0.39386(6) 0.51955(12) 0.0664(5) Uani d . 1.00 . .
C C9 0.3514(2) 0.29404(8) 0.60759(14) 0.0839(7) Uani d . 1.00 . .
C C10 0.4933(4) 0.50730(9) 0.66180(18) 0.1028(11) Uani d . 1.00 . .
C C11 0.9564(2) 0.39222(8) 0.45970(17) 0.0990(8) Uani d . 1.00 . .
C C12 0.7031(2) 0.26889(6) 0.40947(12) 0.0498(4) Uani d . 1.00 . .
C C13 0.4412(2) 0.31350(6) 0.31964(12) 0.0546(5) Uani d . 1.00 . .
C C14 0.4018(2) 0.34881(6) 0.23706(11) 0.0479(4) Uani d . 1.00 . .
C C15 0.5560(2) 0.37213(6) 0.18689(12) 0.0557(5) Uani d . 1.00 . .
C C16 0.5109(2) 0.40460(6) 0.10976(12) 0.0653(5) Uani d . 1.00 . .
C C17 0.3095(2) 0.41340(6) 0.08306(12) 0.0599(5) Uani d . 1.00 . .
C C18 0.1545(2) 0.38918(8) 0.13064(14) 0.0864(7) Uani d . 1.00 . .
C C19 0.1998(2) 0.35689(8) 0.20804(14) 0.0813(6) Uani d . 1.00 . .
C C20 0.7718(2) 0.20699(6) 0.39878(11) 0.0526(4) Uani d . 1.00 . .
C C21 0.6061(2) 0.16400(6) 0.36752(12) 0.0650(5) Uani d . 1.00 . .
C C22 0.7311(3) 0.10964(6) 0.34622(13) 0.0819(6) Uani d . 1.00 . .
C C23 0.9180(3) 0.13309(9) 0.29939(14) 0.0926(7) Uani d . 1.00 . .
C C24 0.9516(2) 0.19490(6) 0.33625(12) 0.0718(6) Uani d . 1.00 . .
H H5 0.3147 0.4028 0.6644 0.098 Uiso c R 1.00 . .
H H7 0.7933 0.4787 0.5504 0.108 Uiso c R 1.00 . .
H H15 0.6928 0.3660 0.2050 0.067 Uiso c R 1.00 . .
H H16 0.6166 0.4205 0.0760 0.078 Uiso c R 1.00 . .
H H18 0.0182 0.3944 0.1111 0.104 Uiso c R 1.00 . .
H H19 0.0936 0.3405 0.2409 0.098 Uiso c R 1.00 . .
H H91 0.2999 0.2786 0.5504 0.101 Uiso c R 1.00 . .
H H92 0.2377 0.3047 0.6448 0.101 Uiso c R 1.00 . .
H H93 0.4337 0.2650 0.6387 0.101 Uiso c R 1.00 . .
H H101 0.3526 0.5060 0.6804 0.123 Uiso c R 1.00 . .
H H102 0.5823 0.5131 0.7145 0.123 Uiso c R 1.00 . .
H H103 0.5104 0.5389 0.6196 0.123 Uiso c R 1.00 . .
H H111 1.0216 0.3547 0.4648 0.119 Uiso c R 1.00 . .
H H112 0.9133 0.3989 0.3973 0.119 Uiso c R 1.00 . .
H H113 1.0523 0.4220 0.4788 0.119 Uiso c R 1.00 . .
H H211 0.5096 0.1565 0.4156 0.078 Uiso c R 1.00 . .
H H212 0.5318 0.1781 0.3135 0.078 Uiso c R 1.00 . .
H H221 0.7709 0.0891 0.4019 0.098 Uiso c R 1.00 . .
H H222 0.6533 0.0836 0.3060 0.098 Uiso c R 1.00 . .
H H231 1.0375 0.1090 0.3136 0.111 Uiso c R 1.00 . .
H H232 0.8938 0.1340 0.2337 0.111 Uiso c R 1.00 . .
H H241 1.0814 0.1973 0.3705 0.086 Uiso c R 1.00 . .
H H242 0.9517 0.2227 0.2863 0.086 Uiso c R 1.00 . .

loop_
_atom_site_aniso_label
_atom_site_aniso_U_11
_atom_site_aniso_U_22
_atom_site_aniso_U_33
_atom_site_aniso_U_12
_atom_site_aniso_U_13
_atom_site_aniso_U_23
Cl1 0.1083(4) 0.0976(3) 0.0808(4) 0.0141(2) -0.0245(3) 0.0319(3)
O1 0.0795(7) 0.0537(6) 0.0429(7) 0.0070(5) -0.0072(5) 0.0039(5)
O2 0.0907(8) 0.0672(7) 0.0425(8) -0.0056(5) -0.0117(6) 0.0056(6)
O3 0.0610(6) 0.0657(6) 0.0422(7) 0.0093(5) 0.0000(5) 0.0114(5)
O4 0.0608(7) 0.1034(11) 0.0823(11) -0.0012(7) 0.0019(7) 0.0253(9)
C1 0.0638(10) 0.0529(9) 0.0423(11) -0.0086(7) -0.0043(8) 0.0043(8)
C2 0.0584(9) 0.0474(8) 0.0419(10) -0.0054(6) -0.0011(7) 0.0040(7)
C3 0.0668(10) 0.0462(8) 0.0417(10) -0.0040(7) -0.0053(8) 0.0022(7)
C4 0.0803(11) 0.0605(10) 0.0442(11) 0.0015(8) -0.0008(9) -0.0006(8)
C5 0.1075(15) 0.0836(13) 0.0534(13) 0.0250(11) 0.0025(11) -0.0061(11)
C6 0.152(2) 0.0569(12) 0.0618(15) 0.0231(13) -0.0212(14) -0.0090(10)
C7 0.1344(19) 0.0487(10) 0.0867(17) -0.0122(11) -0.0215(14) 0.0013(11)
C8 0.0826(12) 0.0518(10) 0.0642(13) -0.0084(8) -0.0087(10) 0.0072(9)
C9 0.0858(13) 0.0926(13) 0.0745(15) -0.0107(10) 0.0220(11) 0.0034(11)
C10 0.132(3) 0.0769(14) 0.098(2) 0.0380(17) -0.026(2) -0.0258(14)
C11 0.0945(15) 0.0814(13) 0.121(2) -0.0267(10) 0.0057(14) 0.0203(13)
C12 0.0559(9) 0.0510(8) 0.0424(10) -0.0014(6) -0.0027(7) 0.0088(8)
C13 0.0541(9) 0.0598(9) 0.0496(11) -0.0062(7) -0.0040(8) 0.0024(8)
C14 0.0525(9) 0.0445(8) 0.0464(10) -0.0003(6) -0.0049(7) -0.0009(7)
C15 0.0525(9) 0.0602(9) 0.0544(11) 0.0090(7) -0.0011(8) 0.0079(8)
C16 0.0638(11) 0.0705(10) 0.0619(12) 0.0078(8) 0.0060(9) 0.0169(9)
C17 0.0697(11) 0.0565(9) 0.0527(11) 0.0068(8) -0.0113(9) 0.0048(8)
C18 0.0590(11) 0.1087(15) 0.0901(16) -0.0019(10) -0.0229(11) 0.0293(13)
C19 0.0559(11) 0.1068(14) 0.0806(15) -0.0106(9) -0.0092(10) 0.0308(12)
C20 0.0637(9) 0.0546(9) 0.0392(10) 0.0039(7) -0.0034(8) 0.0036(7)
C21 0.0785(11) 0.0597(9) 0.0562(12) -0.0025(8) -0.0077(9) -0.0014(8)
C22 0.1206(16) 0.0589(11) 0.0655(14) 0.0083(10) -0.0084(12) -0.0098(10)
C23 0.1229(17) 0.0889(13) 0.0664(15) 0.0319(12) 0.0108(13) -0.0087(11)
C24 0.0745(11) 0.0834(12) 0.0579(13) 0.0147(9) 0.0083(10) 0.0063(10)

loop_
_atom_type_symbol
_atom_type_description
_atom_type_scat_dispersion_real
_atom_type_scat_dispersion_imag
_atom_type_scat_source
C C 0.003 0.002
;
International Tables for Crystallography
(1992, Vol. C, Tables 4.2.6.8 and 6.1.1.4)
;
H H 0.000 0.000
;
International Tables for Crystallography
(1992, Vol. C, Table 6.1.1.4)
;
O O 0.011 0.006
;
International Tables for Crystallography
(1992, Vol. C, Tables 4.2.6.8 and 6.1.1.4)
;
Cl Cl 0.148 0.159
;
International Tables for Crystallography
(1992, Vol. C, Tables 4.2.6.8 and 6.1.1.4)
;

loop_
_geom_angle_atom_site_label_1
_geom_angle_atom_site_label_2
_geom_angle_atom_site_label_3
_geom_angle_site_symmetry_1
_geom_angle_site_symmetry_2
_geom_angle_site_symmetry_3
_geom_angle
_geom_angle_publ_flag
C1 O1 C20 . . . 110.04(11) ?
C12 O3 C13 . . . 117.84(11) ?
O1 C1 O2 . . . 121.16(14) ?
O1 C1 C2 . . . 109.66(14) ?
O2 C1 C2 . . . 129.18(15) ?
C1 C2 C3 . . . 123.33(15) ?
C1 C2 C12 . . . 105.54(13) ?
C3 C2 C12 . . . 131.13(14) ?
C2 C3 C4 . . . 119.47(13) ?
C2 C3 C8 . . . 119.99(14) ?
C4 C3 C8 . . . 120.52(14) ?
C3 C4 C5 . . . 118.58(15) ?
C3 C4 C9 . . . 121.32(14) ?
C5 C4 C9 . . . 120.11(16) ?
C4 C5 C6 . . . 121.98(19) ?
C5 C6 C7 . . . 117.69(18) ?
C5 C6 C10 . . . 120.8(2) ?
C7 C6 C10 . . . 121.5(2) ?
C6 C7 C8 . . . 122.96(18) ?
C3 C8 C7 . . . 118.25(17) ?
C3 C8 C11 . . . 121.71(15) ?
C7 C8 C11 . . . 120.04(16) ?
O3 C12 C2 . . . 128.10(12) ?
O3 C12 C20 . . . 118.17(13) ?
C2 C12 C20 . . . 113.69(13) ?
O3 C13 O4 . . . 121.26(15) ?
O3 C13 C14 . . . 112.40(13) ?
O4 C13 C14 . . . 126.30(15) ?
C13 C14 C15 . . . 122.92(13) ?
C13 C14 C19 . . . 117.99(14) ?
C15 C14 C19 . . . 119.05(15) ?
C14 C15 C16 . . . 120.62(14) ?
C15 C16 C17 . . . 119.63(15) ?
Cl1 C17 C16 . . . 120.17(13) ?
Cl1 C17 C18 . . . 119.25(13) ?
C16 C17 C18 . . . 120.53(16) ?
C17 C18 C19 . . . 119.79(16) ?
C14 C19 C18 . . . 120.34(16) ?
O1 C20 C12 . . . 101.01(11) ?
O1 C20 C21 . . . 108.02(12) ?
O1 C20 C24 . . . 109.27(12) ?
C12 C20 C21 . . . 115.86(12) ?
C12 C20 C24 . . . 117.98(12) ?
C21 C20 C24 . . . 104.32(12) ?
C20 C21 C22 . . . 102.49(13) ?
C21 C22 C23 . . . 103.88(14) ?
C22 C23 C24 . . . 106.19(16) ?
C20 C24 C23 . . . 106.01(14) ?
C4 C5 H5 . . . 119.0 ?
C6 C5 H5 . . . 119.0 ?
C6 C7 H7 . . . 118.5 ?
C8 C7 H7 . . . 118.5 ?
C4 C9 H91 . . . 109.5 ?
C4 C9 H92 . . . 109.5 ?
C4 C9 H93 . . . 109.5 ?
H91 C9 H92 . . . 109.5 ?
H91 C9 H93 . . . 109.5 ?
H92 C9 H93 . . . 109.5 ?
C6 C10 H101 . . . 109.5 ?
C6 C10 H102 . . . 109.5 ?
C6 C10 H103 . . . 109.5 ?
H101 C10 H102 . . . 109.5 ?
H101 C10 H103 . . . 109.5 ?
H102 C10 H103 . . . 109.5 ?
C8 C11 H111 . . . 109.5 ?
C8 C11 H112 . . . 109.5 ?
C8 C11 H113 . . . 109.5 ?
H111 C11 H112 . . . 109.5 ?
H111 C11 H113 . . . 109.5 ?
H112 C11 H113 . . . 109.5 ?
C14 C15 H15 . . . 119.7 ?
C16 C15 H15 . . . 119.7 ?
C15 C16 H16 . . . 120.2 ?
C17 C16 H16 . . . 120.2 ?
C17 C18 H18 . . . 120.1 ?
C19 C18 H18 . . . 120.1 ?
C14 C19 H19 . . . 119.8 ?
C18 C19 H19 . . . 119.8 ?
C20 C21 H211 . . . 111.2 ?
C20 C21 H212 . . . 111.2 ?
C22 C21 H211 . . . 111.2 ?
C22 C21 H212 . . . 111.2 ?
H211 C21 H212 . . . 109.5 ?
C21 C22 H221 . . . 110.9 ?
C21 C22 H222 . . . 110.9 ?
C23 C22 H221 . . . 110.9 ?
C23 C22 H222 . . . 110.9 ?
H221 C22 H222 . . . 109.5 ?
C22 C23 H231 . . . 110.3 ?
C22 C23 H232 . . . 110.3 ?
C24 C23 H231 . . . 110.3 ?
C24 C23 H232 . . . 110.3 ?
H231 C23 H232 . . . 109.5 ?
C20 C24 H241 . . . 110.3 ?
C20 C24 H242 . . . 110.3 ?
C23 C24 H241 . . . 110.3 ?
C23 C24 H242 . . . 110.3 ?
H241 C24 H242 . . . 109.5 ?

loop_
_geom_bond_atom_site_label_1
_geom_bond_atom_site_label_2
_geom_bond_site_symmetry_1
_geom_bond_site_symmetry_2
_geom_bond_distance
_geom_bond_publ_flag
Cl1 C17 . . 1.7334(17) ?
O1 C1 . . 1.361(2) ?
O1 C20 . . 1.4633(19) ?
O2 C1 . . 1.202(2) ?
O3 C12 . . 1.3807(19) ?
O3 C13 . . 1.3681(18) ?
O4 C13 . . 1.195(2) ?
C1 C2 . . 1.475(2) ?
C2 C3 . . 1.483(2) ?
C2 C12 . . 1.317(2) ?
C3 C4 . . 1.393(2) ?
C3 C8 . . 1.396(2) ?
C4 C5 . . 1.389(2) ?
C4 C9 . . 1.507(2) ?
C5 C6 . . 1.386(2) ?
C6 C7 . . 1.369(3) ?
C6 C10 . . 1.524(3) ?
C7 C8 . . 1.383(2) ?
C8 C11 . . 1.504(2) ?
C12 C20 . . 1.4978(19) ?
C13 C14 . . 1.471(2) ?
C14 C15 . . 1.366(2) ?
C14 C19 . . 1.380(2) ?
C15 C16 . . 1.377(2) ?
C16 C17 . . 1.368(2) ?
C17 C18 . . 1.357(2) ?
C18 C19 . . 1.378(2) ?
C20 C21 . . 1.520(2) ?
C20 C24 . . 1.527(2) ?
C21 C22 . . 1.524(2) ?
C22 C23 . . 1.508(3) ?
C23 C24 . . 1.530(2) ?
C5 H5 . . 0.930 ?
C7 H7 . . 0.930 ?
C9 H91 . . 0.960 ?
C9 H92 . . 0.960 ?
C9 H93 . . 0.960 ?
C10 H101 . . 0.960 ?
C10 H102 . . 0.960 ?
C10 H103 . . 0.960 ?
C11 H111 . . 0.960 ?
C11 H112 . . 0.960 ?
C11 H113 . . 0.960 ?
C15 H15 . . 0.930 ?
C16 H16 . . 0.930 ?
C18 H18 . . 0.930 ?
C19 H19 . . 0.930 ?
C21 H211 . . 0.970 ?
C21 H212 . . 0.970 ?
C22 H221 . . 0.970 ?
C22 H222 . . 0.970 ?
C23 H231 . . 0.970 ?
C23 H232 . . 0.970 ?
C24 H241 . . 0.970 ?
C24 H242 . . 0.970 ?

loop_
_geom_hbond_atom_site_label_D
_geom_hbond_atom_site_label_H
_geom_hbond_atom_site_label_A
_geom_hbond_site_symmetry_A
_geom_hbond_distance_DH
_geom_hbond_distance_HA
_geom_hbond_distance_DA
_geom_hbond_angle_DHA
_geom_hbond_publ_flag
C24 H242 O2 4_554 0.97 2.57 3.475(2) 155 yes

loop_
_geom_torsion_atom_site_label_1
_geom_torsion_atom_site_label_2
_geom_torsion_atom_site_label_3
_geom_torsion_atom_site_label_4
_geom_torsion_site_symmetry_1
_geom_torsion_site_symmetry_2
_geom_torsion_site_symmetry_3
_geom_torsion_site_symmetry_4
_geom_torsion
_geom_torsion_publ_flag
C1 O1 C20 C12 . . . . 1.70(14) ?
C1 O1 C20 C21 . . . . -120.35(12) ?
C1 O1 C20 C24 . . . . 126.75(12) ?
C20 O1 C1 O2 . . . . 179.74(14) ?
C20 O1 C1 C2 . . . . -0.57(16) ?
C12 O3 C13 O4 . . . . -5.0(2) ?
C12 O3 C13 C14 . . . . 176.84(12) ?
C13 O3 C12 C2 . . . . -71.27(19) ?
C13 O3 C12 C20 . . . . 110.86(14) ?
O1 C1 C2 C3 . . . . 178.86(12) ?
O1 C1 C2 C12 . . . . -1.01(16) ?
O2 C1 C2 C3 . . . . -1.5(2) ?
O2 C1 C2 C12 . . . . 178.65(16) ?
C1 C2 C3 C4 . . . . -70.0(2) ?
C1 C2 C3 C8 . . . . 108.53(18) ?
C1 C2 C12 O3 . . . . -175.75(13) ?
C1 C2 C12 C20 . . . . 2.20(17) ?
C3 C2 C12 O3 . . . . 4.4(2) ?
C3 C2 C12 C20 . . . . -177.65(14) ?
C12 C2 C3 C4 . . . . 109.8(2) ?
C12 C2 C3 C8 . . . . -71.6(2) ?
C2 C3 C4 C5 . . . . 178.81(15) ?
C2 C3 C4 C9 . . . . -1.5(2) ?
C2 C3 C8 C7 . . . . -178.18(17) ?
C2 C3 C8 C11 . . . . 2.1(2) ?
C4 C3 C8 C7 . . . . 0.4(2) ?
C4 C3 C8 C11 . . . . -179.37(17) ?
C8 C3 C4 C5 . . . . 0.3(2) ?
C8 C3 C4 C9 . . . . 179.99(14) ?
C3 C4 C5 C6 . . . . -1.4(2) ?
C9 C4 C5 C6 . . . . 178.88(19) ?
C4 C5 C6 C7 . . . . 1.8(3) ?
C4 C5 C6 C10 . . . . -177.7(2) ?
C5 C6 C7 C8 . . . . -1.2(3) ?
C10 C6 C7 C8 . . . . 178.4(2) ?
C6 C7 C8 C3 . . . . 0.1(2) ?
C6 C7 C8 C11 . . . . 179.8(2) ?
O3 C12 C20 O1 . . . . 175.69(11) ?
O3 C12 C20 C21 . . . . -67.91(18) ?
O3 C12 C20 C24 . . . . 56.74(18) ?
C2 C12 C20 O1 . . . . -2.47(16) ?
C2 C12 C20 C21 . . . . 113.92(16) ?
C2 C12 C20 C24 . . . . -121.43(16) ?
O3 C13 C14 C15 . . . . -9.4(2) ?
O3 C13 C14 C19 . . . . 168.51(14) ?
O4 C13 C14 C15 . . . . 172.61(16) ?
O4 C13 C14 C19 . . . . -9.5(2) ?
C13 C14 C15 C16 . . . . 179.61(14) ?
C13 C14 C19 C18 . . . . -179.44(16) ?
C15 C14 C19 C18 . . . . -1.5(2) ?
C19 C14 C15 C16 . . . . 1.7(2) ?
C14 C15 C16 C17 . . . . -0.2(2) ?
C15 C16 C17 Cl1 . . . . -178.99(12) ?
C15 C16 C17 C18 . . . . -1.7(2) ?
Cl1 C17 C18 C19 . . . . 179.29(14) ?
C16 C17 C18 C19 . . . . 1.9(2) ?
C17 C18 C19 C14 . . . . -0.4(2) ?
O1 C20 C21 C22 . . . . -78.01(15) ?
O1 C20 C24 C23 . . . . 94.02(15) ?
C12 C20 C21 C22 . . . . 169.61(14) ?
C12 C20 C24 C23 . . . . -151.47(14) ?
C21 C20 C24 C23 . . . . -21.28(17) ?
C24 C20 C21 C22 . . . . 38.17(16) ?
C20 C21 C22 C23 . . . . -40.81(18) ?
C21 C22 C23 C24 . . . . 27.7(2) ?
C22 C23 C24 C20 . . . . -4.02(19) ?

loop_
_cod_related_entry_id
_cod_related_entry_database
_cod_related_entry_code
1 ChemSpider 24741823
